data_9012423
loop_
_publ_author_name
'Dahlman, B.'

_publ_section_title
;The crystal structures of krohnkite, CuNa2(SO4)2*2H2O and brandtite,
 MnCa2(AsO4)2*2H2O Locality: Harstigen mine, Sweden
;
_journal_name_full 'Arkiv for Mineralogi och Geologi'
_journal_page_first 339
_journal_page_last 366
_journal_volume 1
_journal_year 1952
_chemical_compound_source 'Harstigen mine, Sweden'
_chemical_formula_sum 'As2 Ca2 H4 Mn O10'
_chemical_name_mineral Brandtite
_space_group_IT_number 14
_symmetry_space_group_name_Hall '-P 2ybc'
_symmetry_space_group_name_H-M 'P 1 21/c 1'
_cell_angle_alpha 90
_cell_angle_beta 80.5
_cell_angle_gamma 90
_cell_formula_units_Z 2
_cell_length_a 5.65
_cell_length_b 12.80
_cell_length_c 5.65
_cell_volume 403.004
_database_code_amcsd 0012042
_exptl_crystal_density_diffrn 3.700
_cod_original_formula_sum 'Mn Ca2 As2 O10 H4'
_cod_database_code 9012423

loop_
_space_group_symop_operation_xyz
x,y,z
x,1/2-y,1/2+z
-x,1/2+y,1/2-z
-x,-y,-z

loop_
_atom_site_label
_atom_site_fract_x
_atom_site_fract_y
_atom_site_fract_z
_atom_site_type_symbol
_atom_site_attached_hydrogens
Mn 0.00000 0.00000 0.00000 Mn 0
Ca 0.42800 0.12000 0.25300 Ca 0
As 0.77700 0.12200 0.56600 As 0
O1 0.04800 0.16500 0.52200 O 0
O2 0.69400 0.05500 0.81600 O 0
O3 0.75600 0.03000 0.33600 O 0
O4 0.55900 0.20800 0.56600 O 0
Wat 0.20800 0.13600 0.93500 O 2

loop_
_cod_changelog_entry_id
_cod_changelog_entry_author
_cod_changelog_entry_date
_cod_changelog_entry_text
1
;cod-tools version 3.8.0
Id: cif_guess_AMCSD_atom_types 9574 2023-05-10 09:00:05Z saulius
;
2023-05-10T18:54:03+03:00
;Derived atom types and hydrogen counts
from atom names that follow the AMCSD naming convention
(Wat == water, O-H == hydroxyl).
;

loop_
_cod_related_entry_id
_cod_related_entry_database
_cod_related_entry_code
1 AMCSD 0012042
